data_4340075
loop_
_publ_author_name
'Barrett, Brittany J.'
'Iluc, Vlad M.'

_publ_section_title
;
 Coordination of a Hemilabile Pincer Ligand with an Olefinic Backbone to
 Mid-to-Late Transition Metals.
;
_journal_issue 14
_journal_name_full 'Inorganic chemistry'
_journal_page_first 7248
_journal_page_last 7259
_journal_paper_doi 10.1021/ic500549z
_journal_volume 53
_journal_year 2014
_chemical_formula_sum 'C26 H38 Cl P2 Rh'
_chemical_formula_weight 550.86
_chemical_name_systematic
; 
 ? 
;
_space_group_IT_number 13
_symmetry_cell_setting monoclinic
_symmetry_space_group_name_Hall '-P 2yc'
_symmetry_space_group_name_H-M 'P 1 2/c 1'
_atom_sites_solution_hydrogens geom
_atom_sites_solution_primary direct
_atom_sites_solution_secondary difmap
_audit_creation_method SHELXL-97
_cell_angle_alpha 90.00
_cell_angle_beta 110.3090(17)
_cell_angle_gamma 90.00
_cell_formula_units_Z 4
_cell_length_a 11.8111(12)
_cell_length_b 15.7865(16)
_cell_length_c 14.7769(15)
_cell_measurement_temperature 120(2)
_cell_volume 2584.0(5)
_computing_structure_refinement 'SHELXL-97 (Sheldrick, 1997)'
_computing_structure_solution 'SHELXS-97 (Sheldrick, 1990)'
_diffrn_ambient_temperature 120(2)
_diffrn_measured_fraction_theta_full 1.000
_diffrn_measured_fraction_theta_max 0.999
_diffrn_radiation_monochromator graphite
_diffrn_radiation_source 'fine-focus sealed tube'
_diffrn_radiation_type MoK\a
_diffrn_radiation_wavelength 0.71073
_diffrn_reflns_av_R_equivalents 0.0847
_diffrn_reflns_av_sigmaI/netI 0.0663
_diffrn_reflns_limit_h_max 14
_diffrn_reflns_limit_h_min -14
_diffrn_reflns_limit_k_max 19
_diffrn_reflns_limit_k_min -19
_diffrn_reflns_limit_l_max 18
_diffrn_reflns_limit_l_min -18
_diffrn_reflns_number 33562
_diffrn_reflns_theta_full 25.00
_diffrn_reflns_theta_max 26.38
_diffrn_reflns_theta_min 1.84
_exptl_absorpt_coefficient_mu 0.900
_exptl_absorpt_correction_T_max 0.9438
_exptl_absorpt_correction_T_min 0.8498
_exptl_absorpt_correction_type multi-scan
_exptl_absorpt_process_details 'Bruker AXS area detector scaling and absorption correction'
_exptl_crystal_density_diffrn 1.416
_exptl_crystal_density_method 'not measured'
_exptl_crystal_F_000 1144
_exptl_crystal_size_max 0.19
_exptl_crystal_size_mid 0.10
_exptl_crystal_size_min 0.07
_refine_diff_density_max 1.349
_refine_diff_density_min -1.619
_refine_diff_density_rms 0.131
_refine_ls_extinction_method none
_refine_ls_goodness_of_fit_ref 1.146
_refine_ls_hydrogen_treatment constr
_refine_ls_matrix_type full
_refine_ls_number_parameters 269
_refine_ls_number_reflns 5298
_refine_ls_number_restraints 0
_refine_ls_restrained_S_all 1.146
_refine_ls_R_factor_all 0.0893
_refine_ls_R_factor_gt 0.0627
_refine_ls_shift/su_max 0.000
_refine_ls_shift/su_mean 0.000
_refine_ls_structure_factor_coef Fsqd
_refine_ls_weighting_details 'calc w=1/[\s^2^(Fo^2^)+(0.0151P)^2^+9.0136P] where P=(Fo^2^+2Fc^2^)/3'
_refine_ls_weighting_scheme calc
_refine_ls_wR_factor_gt 0.0906
_refine_ls_wR_factor_ref 0.0958
_reflns_number_gt 4019
_reflns_number_total 5298
_reflns_threshold_expression >2sigma(I)
_cod_data_source_file ic500549z_si_002.cif
_cod_data_source_block bbrh1
_cod_depositor_comments 'Adding full bibliography for 4340069--4340078.cif.'
_cod_original_sg_symbol_H-M P2/c
_cod_database_code 4340075

loop_
_symmetry_equiv_pos_as_xyz
'x, y, z'
'-x, y, -z+1/2'
'-x, -y, -z'
'x, -y, z-1/2'

loop_
_atom_site_label
_atom_site_type_symbol
_atom_site_fract_x
_atom_site_fract_y
_atom_site_fract_z
_atom_site_U_iso_or_equiv
_atom_site_adp_type
_atom_site_occupancy
_atom_site_symmetry_multiplicity
_atom_site_calc_flag
_atom_site_refinement_flags
Rh1 Rh 1.0000 0.11661(3) 0.2500 0.01175(14) Uani 1 2 d S
C1 C 0.9984(5) 0.2415(3) 0.2980(3) 0.0127(7) Uani 1 1 d .
H1 H 1.0748 0.2602 0.3492 0.015 Uiso 1 1 calc R
Cl1 Cl 1.0000 -0.03324(11) 0.2500 0.0238(4) Uani 1 2 d S
P1 P 0.80459(12) 0.11676(8) 0.24626(9) 0.0153(3) Uani 1 1 d .
P2 P 0.68595(12) 0.69063(8) 0.23204(9) 0.0148(3) Uani 1 1 d .
Rh2 Rh 0.5000 0.69360(3) 0.2500 0.01198(14) Uani 1 2 d S
C2 C 0.4891(5) 0.5697(3) 0.1990(3) 0.0137(7) Uani 1 1 d .
H2 H 0.4060 0.5514 0.1581 0.016 Uiso 1 1 calc R
Cl2 Cl 0.5000 0.84302(11) 0.2500 0.0271(5) Uani 1 2 d S
C11 C 0.7793(4) 0.2242(3) 0.2778(3) 0.0151(11) Uani 1 1 d .
C12 C 0.8841(4) 0.2722(3) 0.3109(3) 0.0127(7) Uani 1 1 d .
C13 C 0.8807(5) 0.3518(3) 0.3516(3) 0.0190(11) Uani 1 1 d .
H13 H 0.9526 0.3842 0.3768 0.023 Uiso 1 1 calc R
C14 C 0.7732(5) 0.3834(3) 0.3551(3) 0.0237(12) Uani 1 1 d .
H14 H 0.7716 0.4373 0.3834 0.028 Uiso 1 1 calc R
C15 C 0.6679(5) 0.3370(3) 0.3178(4) 0.0234(12) Uani 1 1 d .
H15 H 0.5938 0.3596 0.3189 0.028 Uiso 1 1 calc R
C16 C 0.6706(5) 0.2583(3) 0.2792(3) 0.0206(12) Uani 1 1 d .
H16 H 0.5981 0.2267 0.2531 0.025 Uiso 1 1 calc R
C21 C 0.6962(5) 0.5845(3) 0.1886(3) 0.0164(11) Uani 1 1 d .
C22 C 0.5875(4) 0.5399(3) 0.1641(3) 0.0137(7) Uani 1 1 d .
C23 C 0.5752(5) 0.4642(3) 0.1121(3) 0.0207(12) Uani 1 1 d .
H23 H 0.5005 0.4347 0.0919 0.025 Uiso 1 1 calc R
C24 C 0.6715(5) 0.4325(3) 0.0902(4) 0.0250(13) Uani 1 1 d .
H24 H 0.6622 0.3815 0.0540 0.030 Uiso 1 1 calc R
C25 C 0.7810(5) 0.4738(3) 0.1201(4) 0.0279(13) Uani 1 1 d .
H25 H 0.8478 0.4496 0.1077 0.033 Uiso 1 1 calc R
C26 C 0.7943(5) 0.5504(3) 0.1682(4) 0.0233(12) Uani 1 1 d .
H26 H 0.8693 0.5796 0.1871 0.028 Uiso 1 1 calc R
C31 C 0.7862(5) 0.0516(3) 0.3442(4) 0.0212(12) Uani 1 1 d .
H31 H 0.8018 -0.0086 0.3307 0.025 Uiso 1 1 calc R
C32 C 0.6782(5) 0.0904(3) 0.1354(3) 0.0188(11) Uani 1 1 d .
H32 H 0.6016 0.1109 0.1425 0.023 Uiso 1 1 calc R
C33 C 0.8840(5) 0.0764(4) 0.4392(4) 0.0324(14) Uani 1 1 d .
H33A H 0.9636 0.0698 0.4332 0.049 Uiso 1 1 calc R
H33B H 0.8785 0.0398 0.4910 0.049 Uiso 1 1 calc R
H33C H 0.8725 0.1356 0.4542 0.049 Uiso 1 1 calc R
C34 C 0.6613(5) 0.0543(4) 0.3525(4) 0.0290(13) Uani 1 1 d .
H34A H 0.5998 0.0453 0.2887 0.043 Uiso 1 1 calc R
H34B H 0.6488 0.1096 0.3775 0.043 Uiso 1 1 calc R
H34C H 0.6550 0.0097 0.3966 0.043 Uiso 1 1 calc R
C35 C 0.6681(5) -0.0054(3) 0.1178(4) 0.0261(13) Uani 1 1 d .
H35A H 0.6063 -0.0170 0.0549 0.039 Uiso 1 1 calc R
H35B H 0.6455 -0.0328 0.1686 0.039 Uiso 1 1 calc R
H35C H 0.7460 -0.0276 0.1189 0.039 Uiso 1 1 calc R
C36 C 0.6964(5) 0.1374(3) 0.0511(4) 0.0256(13) Uani 1 1 d .
H36A H 0.6281 0.1259 -0.0082 0.038 Uiso 1 1 calc R
H36B H 0.7712 0.1179 0.0432 0.038 Uiso 1 1 calc R
H36C H 0.7017 0.1984 0.0642 0.038 Uiso 1 1 calc R
C41 C 0.8277(5) 0.7099(3) 0.3339(4) 0.0228(12) Uani 1 1 d .
H41 H 0.8971 0.6949 0.3130 0.027 Uiso 1 1 calc R
C42 C 0.6936(5) 0.7611(3) 0.1342(4) 0.0227(12) Uani 1 1 d .
H42 H 0.6800 0.8200 0.1531 0.027 Uiso 1 1 calc R
C43 C 0.8389(6) 0.8035(4) 0.3630(4) 0.0369(15) Uani 1 1 d .
H43A H 0.8477 0.8378 0.3106 0.055 Uiso 1 1 calc R
H43B H 0.9098 0.8113 0.4214 0.055 Uiso 1 1 calc R
H43C H 0.7663 0.8212 0.3757 0.055 Uiso 1 1 calc R
C44 C 0.8321(6) 0.6533(4) 0.4184(4) 0.0442(17) Uani 1 1 d .
H44A H 0.7637 0.6665 0.4391 0.066 Uiso 1 1 calc R
H44B H 0.9078 0.6630 0.4721 0.066 Uiso 1 1 calc R
H44C H 0.8276 0.5938 0.3985 0.066 Uiso 1 1 calc R
C45 C 0.8139(6) 0.7621(4) 0.1164(4) 0.0378(16) Uani 1 1 d .
H45A H 0.8274 0.7068 0.0919 0.057 Uiso 1 1 calc R
H45B H 0.8797 0.7742 0.1771 0.057 Uiso 1 1 calc R
H45C H 0.8116 0.8061 0.0690 0.057 Uiso 1 1 calc R
C46 C 0.5888(6) 0.7408(4) 0.0419(4) 0.0355(15) Uani 1 1 d .
H46A H 0.5852 0.7834 -0.0073 0.053 Uiso 1 1 calc R
H46B H 0.5131 0.7414 0.0551 0.053 Uiso 1 1 calc R
H46C H 0.6009 0.6846 0.0185 0.053 Uiso 1 1 calc R

loop_
_atom_site_aniso_label
_atom_site_aniso_U_11
_atom_site_aniso_U_22
_atom_site_aniso_U_33
_atom_site_aniso_U_23
_atom_site_aniso_U_13
_atom_site_aniso_U_12
Rh1 0.0122(3) 0.0087(3) 0.0161(3) 0.000 0.0071(2) 0.000
C1 0.0163(19) 0.0063(15) 0.0148(16) 0.0039(13) 0.0046(15) -0.0001(15)
Cl1 0.0245(11) 0.0117(8) 0.0425(11) 0.000 0.0209(9) 0.000
P1 0.0175(8) 0.0132(6) 0.0175(6) 0.0003(5) 0.0089(6) 0.0007(6)
P2 0.0169(8) 0.0131(6) 0.0171(6) -0.0011(5) 0.0093(6) -0.0020(6)
Rh2 0.0166(3) 0.0057(3) 0.0165(3) 0.000 0.0093(2) 0.000
C2 0.022(2) 0.0061(15) 0.0128(16) 0.0045(13) 0.0061(15) 0.0014(15)
Cl2 0.0362(12) 0.0112(8) 0.0436(11) 0.000 0.0262(10) 0.000
C11 0.017(3) 0.013(2) 0.015(2) -0.0005(19) 0.006(2) 0.001(2)
C12 0.0163(19) 0.0063(15) 0.0148(16) 0.0039(13) 0.0046(15) -0.0001(15)
C13 0.019(3) 0.016(3) 0.021(3) 0.000(2) 0.005(2) 0.004(2)
C14 0.034(3) 0.016(3) 0.023(3) 0.000(2) 0.012(3) 0.011(3)
C15 0.027(3) 0.023(3) 0.024(3) 0.003(2) 0.013(3) 0.011(3)
C16 0.017(3) 0.023(3) 0.023(3) 0.002(2) 0.008(2) 0.002(2)
C21 0.018(3) 0.016(2) 0.015(2) -0.002(2) 0.005(2) 0.004(2)
C22 0.022(2) 0.0061(15) 0.0128(16) 0.0045(13) 0.0061(15) 0.0014(15)
C23 0.031(3) 0.016(2) 0.017(2) 0.001(2) 0.011(2) -0.001(2)
C24 0.040(4) 0.014(3) 0.026(3) -0.001(2) 0.017(3) 0.005(3)
C25 0.030(4) 0.024(3) 0.036(3) 0.000(2) 0.019(3) 0.012(3)
C26 0.020(3) 0.024(3) 0.027(3) 0.002(2) 0.010(2) 0.001(2)
C31 0.023(3) 0.018(3) 0.027(3) 0.006(2) 0.015(2) 0.006(2)
C32 0.015(3) 0.021(3) 0.022(3) -0.003(2) 0.009(2) -0.002(2)
C33 0.032(4) 0.043(4) 0.024(3) 0.012(3) 0.013(3) 0.013(3)
C34 0.027(3) 0.035(3) 0.033(3) 0.006(3) 0.021(3) -0.002(3)
C35 0.030(3) 0.022(3) 0.026(3) -0.003(2) 0.010(3) -0.009(3)
C36 0.028(3) 0.024(3) 0.023(3) 0.002(2) 0.007(3) -0.001(3)
C41 0.017(3) 0.027(3) 0.025(3) -0.004(2) 0.008(2) -0.011(2)
C42 0.032(3) 0.014(3) 0.028(3) 0.002(2) 0.018(3) -0.003(2)
C43 0.042(4) 0.038(3) 0.035(3) -0.020(3) 0.019(3) -0.019(3)
C44 0.043(4) 0.050(4) 0.028(3) 0.009(3) -0.002(3) -0.014(3)
C45 0.051(4) 0.034(3) 0.043(4) 0.003(3) 0.034(3) -0.007(3)
C46 0.043(4) 0.041(4) 0.026(3) 0.015(3) 0.017(3) 0.009(3)

loop_
_atom_type_symbol
_atom_type_description
_atom_type_scat_dispersion_real
_atom_type_scat_dispersion_imag
_atom_type_scat_source
C C 0.0033 0.0016 'International Tables Vol C Tables 4.2.6.8 and 6.1.1.4'
H H 0.0000 0.0000 'International Tables Vol C Tables 4.2.6.8 and 6.1.1.4'
P P 0.1023 0.0942 'International Tables Vol C Tables 4.2.6.8 and 6.1.1.4'
Cl Cl 0.1484 0.1585 'International Tables Vol C Tables 4.2.6.8 and 6.1.1.4'
Rh Rh -1.1178 0.9187 'International Tables Vol C Tables 4.2.6.8 and 6.1.1.4'

loop_
_geom_angle_atom_site_label_1
_geom_angle_atom_site_label_2
_geom_angle_atom_site_label_3
_geom_angle
_geom_angle_site_symmetry_1
_geom_angle_site_symmetry_3
C1 Rh1 C1 39.9(2) . 2_755
C1 Rh1 P1 96.80(14) . 2_755
C1 Rh1 P1 83.09(14) 2_755 2_755
C1 Rh1 P1 83.09(14) . .
C1 Rh1 P1 96.80(14) 2_755 .
P1 Rh1 P1 179.88(7) 2_755 .
C1 Rh1 Cl1 160.04(11) . .
C1 Rh1 Cl1 160.04(11) 2_755 .
P1 Rh1 Cl1 90.06(4) 2_755 .
P1 Rh1 Cl1 90.06(4) . .
C1 C1 C12 117.3(5) 2_755 .
C1 C1 Rh1 70.04(11) 2_755 .
C12 C1 Rh1 117.3(3) . .
C1 C1 H1 114.9 2_755 .
C12 C1 H1 114.9 . .
Rh1 C1 H1 114.9 . .
C11 P1 C32 106.6(2) . .
C11 P1 C31 104.2(2) . .
C32 P1 C31 106.9(2) . .
C11 P1 Rh1 104.47(17) . .
C32 P1 Rh1 121.36(16) . .
C31 P1 Rh1 111.83(17) . .
C21 P2 C41 106.7(2) . .
C21 P2 C42 104.6(2) . .
C41 P2 C42 105.2(2) . .
C21 P2 Rh2 104.08(17) . .
C41 P2 Rh2 122.25(17) . .
C42 P2 Rh2 112.63(18) . .
C2 Rh2 C2 40.4(2) . 2_655
C2 Rh2 P2 83.17(14) . .
C2 Rh2 P2 94.63(14) 2_655 .
C2 Rh2 P2 94.63(14) . 2_655
C2 Rh2 P2 83.17(14) 2_655 2_655
P2 Rh2 P2 177.67(7) . 2_655
C2 Rh2 Cl2 159.80(11) . .
C2 Rh2 Cl2 159.80(11) 2_655 .
P2 Rh2 Cl2 91.17(4) . .
P2 Rh2 Cl2 91.17(4) 2_655 .
C2 C2 C22 118.7(5) 2_655 .
C2 C2 Rh2 69.80(11) 2_655 .
C22 C2 Rh2 117.4(3) . .
C2 C2 H2 114.5 2_655 .
C22 C2 H2 114.5 . .
Rh2 C2 H2 114.5 . .
C12 C11 C16 119.7(4) . .
C12 C11 P1 113.3(4) . .
C16 C11 P1 126.8(4) . .
C11 C12 C13 119.2(5) . .
C11 C12 C1 120.5(4) . .
C13 C12 C1 120.2(4) . .
C14 C13 C12 120.3(5) . .
C14 C13 H13 119.9 . .
C12 C13 H13 119.9 . .
C15 C14 C13 120.3(5) . .
C15 C14 H14 119.9 . .
C13 C14 H14 119.9 . .
C16 C15 C14 119.9(5) . .
C16 C15 H15 120.1 . .
C14 C15 H15 120.1 . .
C15 C16 C11 120.6(5) . .
C15 C16 H16 119.7 . .
C11 C16 H16 119.7 . .
C22 C21 C26 120.3(4) . .
C22 C21 P2 112.9(4) . .
C26 C21 P2 126.3(4) . .
C21 C22 C23 118.8(4) . .
C21 C22 C2 120.3(4) . .
C23 C22 C2 120.7(4) . .
C24 C23 C22 120.1(5) . .
C24 C23 H23 119.9 . .
C22 C23 H23 119.9 . .
C25 C24 C23 120.7(5) . .
C25 C24 H24 119.6 . .
C23 C24 H24 119.6 . .
C24 C25 C26 120.4(5) . .
C24 C25 H25 119.8 . .
C26 C25 H25 119.8 . .
C25 C26 C21 119.4(5) . .
C25 C26 H26 120.3 . .
C21 C26 H26 120.3 . .
C34 C31 C33 111.3(4) . .
C34 C31 P1 115.3(4) . .
C33 C31 P1 108.7(4) . .
C34 C31 H31 107.1 . .
C33 C31 H31 107.1 . .
P1 C31 H31 107.1 . .
C36 C32 C35 111.5(4) . .
C36 C32 P1 108.4(3) . .
C35 C32 P1 111.4(4) . .
C36 C32 H32 108.5 . .
C35 C32 H32 108.5 . .
P1 C32 H32 108.5 . .
C31 C33 H33A 109.5 . .
C31 C33 H33B 109.5 . .
H33A C33 H33B 109.5 . .
C31 C33 H33C 109.5 . .
H33A C33 H33C 109.5 . .
H33B C33 H33C 109.5 . .
C31 C34 H34A 109.5 . .
C31 C34 H34B 109.5 . .
H34A C34 H34B 109.5 . .
C31 C34 H34C 109.5 . .
H34A C34 H34C 109.5 . .
H34B C34 H34C 109.5 . .
C32 C35 H35A 109.5 . .
C32 C35 H35B 109.5 . .
H35A C35 H35B 109.5 . .
C32 C35 H35C 109.5 . .
H35A C35 H35C 109.5 . .
H35B C35 H35C 109.5 . .
C32 C36 H36A 109.5 . .
C32 C36 H36B 109.5 . .
H36A C36 H36B 109.5 . .
C32 C36 H36C 109.5 . .
H36A C36 H36C 109.5 . .
H36B C36 H36C 109.5 . .
C44 C41 C43 111.2(5) . .
C44 C41 P2 109.6(4) . .
C43 C41 P2 110.7(4) . .
C44 C41 H41 108.4 . .
C43 C41 H41 108.4 . .
P2 C41 H41 108.4 . .
C46 C42 C45 111.2(4) . .
C46 C42 P2 109.2(4) . .
C45 C42 P2 116.1(4) . .
C46 C42 H42 106.6 . .
C45 C42 H42 106.6 . .
P2 C42 H42 106.6 . .
C41 C43 H43A 109.5 . .
C41 C43 H43B 109.5 . .
H43A C43 H43B 109.5 . .
C41 C43 H43C 109.5 . .
H43A C43 H43C 109.5 . .
H43B C43 H43C 109.5 . .
C41 C44 H44A 109.5 . .
C41 C44 H44B 109.5 . .
H44A C44 H44B 109.5 . .
C41 C44 H44C 109.5 . .
H44A C44 H44C 109.5 . .
H44B C44 H44C 109.5 . .
C42 C45 H45A 109.5 . .
C42 C45 H45B 109.5 . .
H45A C45 H45B 109.5 . .
C42 C45 H45C 109.5 . .
H45A C45 H45C 109.5 . .
H45B C45 H45C 109.5 . .
C42 C46 H46A 109.5 . .
C42 C46 H46B 109.5 . .
H46A C46 H46B 109.5 . .
C42 C46 H46C 109.5 . .
H46A C46 H46C 109.5 . .
H46B C46 H46C 109.5 . .

loop_
_geom_bond_atom_site_label_1
_geom_bond_atom_site_label_2
_geom_bond_distance
_geom_bond_site_symmetry_2
Rh1 C1 2.097(4) .
Rh1 C1 2.097(4) 2_755
Rh1 P1 2.2895(13) 2_755
Rh1 P1 2.2895(13) .
Rh1 Cl1 2.3656(18) .
C1 C1 1.432(8) 2_755
C1 C12 1.508(6) .
C1 H1 1.0000 .
P1 C11 1.811(5) .
P1 C32 1.841(5) .
P1 C31 1.848(5) .
P2 C21 1.813(5) .
P2 C41 1.848(5) .
P2 C42 1.850(5) .
P2 Rh2 2.3024(13) .
Rh2 C2 2.084(4) .
Rh2 C2 2.084(4) 2_655
Rh2 P2 2.3024(13) 2_655
Rh2 Cl2 2.3589(18) .
C2 C2 1.439(8) 2_655
C2 C22 1.502(6) .
C2 H2 1.0000 .
C11 C12 1.388(7) .
C11 C16 1.398(7) .
C12 C13 1.398(6) .
C13 C14 1.383(7) .
C13 H13 0.9500 .
C14 C15 1.382(8) .
C14 H14 0.9500 .
C15 C16 1.373(7) .
C15 H15 0.9500 .
C16 H16 0.9500 .
C21 C22 1.397(7) .
C21 C26 1.402(7) .
C22 C23 1.401(6) .
C23 C24 1.380(7) .
C23 H23 0.9500 .
C24 C25 1.377(8) .
C24 H24 0.9500 .
C25 C26 1.383(7) .
C25 H25 0.9500 .
C26 H26 0.9500 .
C31 C34 1.523(7) .
C31 C33 1.527(7) .
C31 H31 1.0000 .
C32 C36 1.528(6) .
C32 C35 1.532(7) .
C32 H32 1.0000 .
C33 H33A 0.9800 .
C33 H33B 0.9800 .
C33 H33C 0.9800 .
C34 H34A 0.9800 .
C34 H34B 0.9800 .
C34 H34C 0.9800 .
C35 H35A 0.9800 .
C35 H35B 0.9800 .
C35 H35C 0.9800 .
C36 H36A 0.9800 .
C36 H36B 0.9800 .
C36 H36C 0.9800 .
C41 C44 1.522(7) .
C41 C43 1.531(7) .
C41 H41 1.0000 .
C42 C46 1.524(8) .
C42 C45 1.532(7) .
C42 H42 1.0000 .
C43 H43A 0.9800 .
C43 H43B 0.9800 .
C43 H43C 0.9800 .
C44 H44A 0.9800 .
C44 H44B 0.9800 .
C44 H44C 0.9800 .
C45 H45A 0.9800 .
C45 H45B 0.9800 .
C45 H45C 0.9800 .
C46 H46A 0.9800 .
C46 H46B 0.9800 .
C46 H46C 0.9800 .
